data_4317821
loop_
_publ_author_name
'Timothy J. Foley'
'Khalil A. Abboud'
'James M. Boncella'

_publ_section_title
;
 Synthesis of Ln(III) Chloride Tetraphenylporphyrin Complexes
;
_journal_name_full 'Inorganic Chemistry'
_journal_page_first 1704
_journal_page_last 1706
_journal_paper_doi 10.1021/ic015612e
_journal_volume 41
_journal_year 2002
_chemical_formula_sum 'C48 H38 Cl Ho N4 O2'
_chemical_formula_weight 903.20
_chemical_name_systematic
; 
 ? 
;
_space_group_IT_number 9
_symmetry_cell_setting monoclinic
_symmetry_space_group_name_Hall 'C -2yc'
_symmetry_space_group_name_H-M 'C 1 c 1'
_atom_sites_solution_hydrogens geom
_atom_sites_solution_primary direct
_atom_sites_solution_secondary difmap
_audit_creation_method SHELXL-97
_cell_angle_alpha 90.00
_cell_angle_beta 109.943(1)
_cell_angle_gamma 90.00
_cell_formula_units_Z 4
_cell_length_a 12.1257(8)
_cell_length_b 24.960(2)
_cell_length_c 14.1532(9)
_cell_measurement_temperature 193(2)
_cell_volume 4026.7(5)
_computing_cell_refinement 'Bruker SMART'
_computing_data_collection 'Bruker SMART'
_computing_data_reduction 'Bruker SHELXTL'
_computing_molecular_graphics 'Bruker SHELXTL'
_computing_publication_material 'Bruker SHELXTL'
_computing_structure_refinement 'SHELXL-97 (Sheldrick, 1997)'
_computing_structure_solution 'SHELXS-97 (Sheldrick, 1990)'
_diffrn_ambient_temperature 193(2)
_diffrn_measured_fraction_theta_full 0.994
_diffrn_measured_fraction_theta_max 0.994
_diffrn_measurement_device_type 'CCD area detector'
_diffrn_measurement_method 'phi and omega scans'
_diffrn_radiation_monochromator graphite
_diffrn_radiation_source 'normal-focus sealed tube'
_diffrn_radiation_type MoK\a
_diffrn_radiation_wavelength 0.71073
_diffrn_reflns_av_R_equivalents 0.0551
_diffrn_reflns_av_sigmaI/netI 0.0721
_diffrn_reflns_limit_h_max 15
_diffrn_reflns_limit_h_min -15
_diffrn_reflns_limit_k_max 32
_diffrn_reflns_limit_k_min -32
_diffrn_reflns_limit_l_max 18
_diffrn_reflns_limit_l_min -18
_diffrn_reflns_number 17767
_diffrn_reflns_theta_full 27.50
_diffrn_reflns_theta_max 27.50
_diffrn_reflns_theta_min 1.96
_exptl_absorpt_coefficient_mu 2.076
_exptl_absorpt_correction_T_max 0.9590
_exptl_absorpt_correction_T_min 0.7135
_exptl_absorpt_correction_type integration
_exptl_crystal_colour red
_exptl_crystal_density_diffrn 1.490
_exptl_crystal_density_method 'not measured'
_exptl_crystal_description needles/pla
_exptl_crystal_F_000 1816
_exptl_crystal_size_max 0.40
_exptl_crystal_size_mid 0.07
_exptl_crystal_size_min 0.02
_refine_diff_density_max 1.072
_refine_diff_density_min -0.697
_refine_diff_density_rms 0.108
_refine_ls_abs_structure_details 'Flack H D (1983), Acta Cryst. A39, 876-881'
_refine_ls_abs_structure_Flack -0.004(11)
_refine_ls_extinction_method none
_refine_ls_goodness_of_fit_ref 1.065
_refine_ls_hydrogen_treatment mixed
_refine_ls_matrix_type full
_refine_ls_number_parameters 503
_refine_ls_number_reflns 8772
_refine_ls_number_restraints 2
_refine_ls_restrained_S_all 1.065
_refine_ls_R_factor_all 0.0622
_refine_ls_R_factor_gt 0.0412
_refine_ls_shift/su_max 0.001
_refine_ls_shift/su_mean 0.000
_refine_ls_structure_factor_coef Fsqd
_refine_ls_weighting_details 'calc w=1/[\s^2^(Fo^2^)+(0.0266P)^2^+9.4055P] where P=(Fo^2^+2Fc^2^)/3'
_refine_ls_weighting_scheme calc
_refine_ls_wR_factor_gt 0.0798
_refine_ls_wR_factor_ref 0.0898
_reflns_number_gt 7169
_reflns_number_total 8772
_reflns_threshold_expression >2sigma(I)
_cod_data_source_file ic015612e_s1_2.cif
_cod_data_source_block tf21
_cod_depositor_comments
;
The following automatic conversions were performed:

'_symmetry_cell_setting' value 'Monoclinic' changed to 'monoclinic'
according to the built-in table from CIF Core dictionary named
'cif_core.dic' version 2.4.1 from 2010-06-29.

Automatic conversion script
Id: cif_fix_values 1646 2011-03-28 12:23:43Z adriana 
;
_cod_database_code 4317821

loop_
_symmetry_equiv_pos_as_xyz
'x, y, z'
'x, -y, z+1/2'
'x+1/2, y+1/2, z'
'x+1/2, -y+1/2, z+1/2'

loop_
_atom_site_label
_atom_site_type_symbol
_atom_site_fract_x
_atom_site_fract_y
_atom_site_fract_z
_atom_site_U_iso_or_equiv
_atom_site_adp_type
_atom_site_occupancy
_atom_site_symmetry_multiplicity
_atom_site_calc_flag
_atom_site_refinement_flags
_atom_site_disorder_assembly
_atom_site_disorder_group
Ho Ho 0.00179(2) 0.044636(11) 0.25141(2) 0.02755(7) Uani 1 1 d . . .
N1 N -0.1725(4) 0.0451(2) 0.1138(4) 0.0302(11) Uani 1 1 d . . .
N2 N 0.0431(6) 0.1073(2) 0.1434(5) 0.0322(14) Uani 1 1 d . . .
N3 N 0.1840(5) 0.0177(2) 0.2415(4) 0.0293(12) Uani 1 1 d . . .
N4 N -0.0281(4) -0.0466(2) 0.2014(4) 0.0306(11) Uani 1 1 d . . .
C1 C -0.2621(6) 0.0083(3) 0.0976(5) 0.0324(15) Uani 1 1 d . . .
C2 C -0.3701(6) 0.0314(3) 0.0363(5) 0.0406(18) Uani 1 1 d . . .
H2A H -0.4449 0.0147 0.0154 0.049 Uiso 1 1 calc R . .
C3 C -0.3463(6) 0.0817(3) 0.0134(5) 0.0367(16) Uani 1 1 d . . .
H3A H -0.4014 0.1068 -0.0268 0.044 Uiso 1 1 calc R . .
C4 C -0.2229(6) 0.0901(3) 0.0607(5) 0.0317(14) Uani 1 1 d . . .
C5 C -0.1621(6) 0.1350(3) 0.0454(5) 0.0334(15) Uani 1 1 d . . .
C6 C -0.0402(6) 0.1424(3) 0.0818(5) 0.0333(15) Uani 1 1 d . . .
C7 C 0.0216(7) 0.1856(3) 0.0546(6) 0.0429(18) Uani 1 1 d . . .
H7A H -0.0139 0.2147 0.0118 0.051 Uiso 1 1 calc R . .
C8 C 0.1377(6) 0.1782(3) 0.0996(5) 0.0384(16) Uani 1 1 d . . .
H8A H 0.1986 0.2010 0.0952 0.046 Uiso 1 1 calc R . .
C9 C 0.1515(6) 0.1289(3) 0.1558(5) 0.0335(15) Uani 1 1 d . . .
C10 C 0.2586(6) 0.1059(3) 0.2085(5) 0.0334(15) Uani 1 1 d . . .
C11 C 0.2740(6) 0.0527(3) 0.2486(5) 0.0337(15) Uani 1 1 d . . .
C12 C 0.3853(6) 0.0263(3) 0.2983(5) 0.0385(16) Uani 1 1 d . . .
H12A H 0.4609 0.0421 0.3151 0.046 Uiso 1 1 calc R . .
C13 C 0.3620(6) -0.0240(3) 0.3160(5) 0.0354(16) Uani 1 1 d . . .
H13A H 0.4180 -0.0509 0.3473 0.042 Uiso 1 1 calc R . .
C14 C 0.2367(6) -0.0303(2) 0.2791(5) 0.0316(15) Uani 1 1 d . . .
C15 C 0.1769(6) -0.0790(3) 0.2770(5) 0.0328(15) Uani 1 1 d . . .
C16 C 0.0532(6) -0.0862(3) 0.2376(5) 0.0313(15) Uani 1 1 d . . .
C17 C -0.0037(11) -0.1377(3) 0.2289(7) 0.048(3) Uani 1 1 d . . .
H17A H 0.0336 -0.1715 0.2470 0.058 Uiso 1 1 calc R . .
C18 C -0.1175(7) -0.1286(3) 0.1908(6) 0.0427(18) Uani 1 1 d . . .
H18A H -0.1775 -0.1549 0.1783 0.051 Uiso 1 1 calc R . .
C19 C -0.1359(6) -0.0712(3) 0.1710(5) 0.0337(15) Uani 1 1 d . . .
C20 C -0.2448(6) -0.0465(3) 0.1268(4) 0.0326(14) Uani 1 1 d . . .
C21 C -0.2321(6) 0.1782(3) -0.0243(5) 0.0360(16) Uani 1 1 d . . .
C22 C -0.2619(7) 0.2242(3) 0.0114(6) 0.050(2) Uani 1 1 d . . .
H22A H -0.2393 0.2297 0.0819 0.060 Uiso 1 1 calc R . .
C23 C -0.3255(7) 0.2637(3) -0.0545(7) 0.055(2) Uani 1 1 d . . .
H23A H -0.3447 0.2964 -0.0293 0.066 Uiso 1 1 calc R . .
C24 C -0.3600(7) 0.2550(3) -0.1561(6) 0.051(2) Uani 1 1 d . . .
H24A H -0.4050 0.2814 -0.2012 0.061 Uiso 1 1 calc R . .
C25 C -0.3308(7) 0.2093(3) -0.1929(6) 0.053(2) Uani 1 1 d . . .
H25A H -0.3542 0.2039 -0.2634 0.063 Uiso 1 1 calc R . .
C26 C -0.2663(7) 0.1702(3) -0.1272(6) 0.050(2) Uani 1 1 d . . .
H26A H -0.2457 0.1380 -0.1528 0.061 Uiso 1 1 calc R . .
C27 C 0.3671(6) 0.1377(3) 0.2213(5) 0.0353(15) Uani 1 1 d . . .
C28 C 0.4567(7) 0.1196(3) 0.1882(6) 0.050(2) Uani 1 1 d . . .
H28A H 0.4490 0.0861 0.1546 0.059 Uiso 1 1 calc R . .
C29 C 0.5584(8) 0.1508(4) 0.2044(7) 0.065(3) Uani 1 1 d . . .
H29A H 0.6195 0.1383 0.1823 0.078 Uiso 1 1 calc R . .
C30 C 0.5685(10) 0.1993(5) 0.2525(8) 0.069(3) Uani 1 1 d . . .
H30A H 0.6372 0.2203 0.2637 0.083 Uiso 1 1 calc R . .
C31 C 0.4790(9) 0.2182(3) 0.2849(7) 0.054(3) Uani 1 1 d . . .
H31A H 0.4863 0.2518 0.3179 0.064 Uiso 1 1 calc R . .
C32 C 0.3812(7) 0.1876(3) 0.2684(6) 0.0407(19) Uani 1 1 d . . .
H32A H 0.3200 0.2008 0.2898 0.049 Uiso 1 1 calc R . .
C33 C 0.2484(6) -0.1284(3) 0.3166(5) 0.0347(15) Uani 1 1 d . . .
C34 C 0.2763(7) -0.1638(3) 0.2533(6) 0.0453(18) Uani 1 1 d . . .
H34A H 0.2507 -0.1568 0.1832 0.054 Uiso 1 1 calc R . .
C35 C 0.3400(7) -0.2085(3) 0.2905(6) 0.049(2) Uani 1 1 d . . .
H35A H 0.3604 -0.2319 0.2460 0.059 Uiso 1 1 calc R . .
C36 C 0.3755(7) -0.2207(3) 0.3908(7) 0.050(2) Uani 1 1 d . . .
H36A H 0.4175 -0.2529 0.4155 0.060 Uiso 1 1 calc R . .
C37 C 0.3499(9) -0.1863(4) 0.4539(6) 0.064(3) Uani 1 1 d . . .
H37A H 0.3746 -0.1940 0.5238 0.077 Uiso 1 1 calc R . .
C38 C 0.2874(9) -0.1396(3) 0.4168(6) 0.061(3) Uani 1 1 d . . .
H38A H 0.2716 -0.1152 0.4620 0.074 Uiso 1 1 calc R . .
C39 C -0.3532(6) -0.0796(3) 0.1070(5) 0.0363(16) Uani 1 1 d . . .
C40 C -0.4276(7) -0.0703(3) 0.1590(6) 0.052(2) Uani 1 1 d . . .
H40A H -0.4102 -0.0426 0.2078 0.063 Uiso 1 1 calc R . .
C41 C -0.5278(8) -0.1006(4) 0.1414(8) 0.074(3) Uani 1 1 d . . .
H41A H -0.5792 -0.0935 0.1777 0.089 Uiso 1 1 calc R . .
C42 C -0.5530(7) -0.1405(4) 0.0726(8) 0.064(3) Uani 1 1 d . . .
H42A H -0.6210 -0.1619 0.0618 0.077 Uiso 1 1 calc R . .
C43 C -0.4825(8) -0.1498(4) 0.0200(6) 0.061(2) Uani 1 1 d . . .
H43A H -0.5012 -0.1777 -0.0287 0.073 Uiso 1 1 calc R . .
C44 C -0.3819(8) -0.1194(3) 0.0355(6) 0.055(2) Uani 1 1 d . . .
H44A H -0.3331 -0.1260 -0.0033 0.066 Uiso 1 1 calc R . .
Cl Cl -0.0258(3) 0.12964(10) 0.3476(2) 0.0732(9) Uani 1 1 d . . .
O1 O -0.1322(5) 0.0113(2) 0.3364(4) 0.0477(13) Uani 1 1 d . . .
O2 O 0.1093(5) 0.0145(2) 0.4238(4) 0.0548(15) Uani 1 1 d . . .
C45 C -0.0634(9) -0.0224(4) 0.4209(8) 0.072(3) Uiso 1 1 d . . .
H45A H -0.0351 -0.0536 0.3925 0.086 Uiso 1 1 calc R . .
H45B H -0.1178 -0.0364 0.4536 0.086 Uiso 1 1 calc R . .
C46 C 0.0380(7) 0.0005(4) 0.5000(11) 0.095(5) Uani 1 1 d . . .
H46A H 0.0794 -0.0259 0.5522 0.113 Uiso 1 1 calc R . .
H46B H 0.0179 0.0328 0.5314 0.113 Uiso 1 1 calc R . .
C47 C -0.2261(9) 0.0395(4) 0.3526(8) 0.077(3) Uani 1 1 d . . .
H47A H -0.2812 0.0138 0.3644 0.116 Uiso 1 1 calc R . .
H47B H -0.2668 0.0612 0.2933 0.116 Uiso 1 1 calc R . .
H47C H -0.1949 0.0628 0.4114 0.116 Uiso 1 1 calc R . .
C48 C 0.2125(9) 0.0398(6) 0.4855(7) 0.099(4) Uani 1 1 d . . .
H48A H 0.1922 0.0735 0.5112 0.149 Uiso 1 1 calc R . .
H48B H 0.2635 0.0473 0.4463 0.149 Uiso 1 1 calc R . .
H48C H 0.2535 0.0163 0.5420 0.149 Uiso 1 1 calc R . .

loop_
_atom_site_aniso_label
_atom_site_aniso_U_11
_atom_site_aniso_U_22
_atom_site_aniso_U_33
_atom_site_aniso_U_23
_atom_site_aniso_U_13
_atom_site_aniso_U_12
Ho 0.03374(13) 0.02598(12) 0.02353(11) -0.0006(3) 0.01052(9) -0.0046(3)
N1 0.034(3) 0.025(2) 0.033(3) 0.002(3) 0.014(2) 0.001(3)
N2 0.041(4) 0.024(3) 0.034(3) -0.003(3) 0.016(3) -0.002(3)
N3 0.036(3) 0.024(3) 0.024(3) 0.001(2) 0.005(2) -0.005(2)
N4 0.031(3) 0.032(3) 0.030(2) 0.005(3) 0.011(2) -0.003(3)
C1 0.035(4) 0.032(4) 0.029(3) -0.002(3) 0.010(3) -0.003(3)
C2 0.034(4) 0.041(5) 0.041(4) 0.001(3) 0.004(3) -0.006(3)
C3 0.034(4) 0.035(4) 0.035(4) 0.004(3) 0.005(3) 0.004(3)
C4 0.038(4) 0.027(3) 0.032(3) 0.003(3) 0.015(3) 0.004(3)
C5 0.037(4) 0.030(3) 0.034(3) 0.002(3) 0.013(3) 0.002(3)
C6 0.038(4) 0.035(4) 0.023(3) 0.009(3) 0.004(3) 0.000(3)
C7 0.044(4) 0.032(4) 0.047(4) 0.010(3) 0.010(3) -0.011(3)
C8 0.039(4) 0.035(4) 0.039(4) 0.004(3) 0.011(3) -0.013(3)
C9 0.033(4) 0.036(4) 0.033(3) -0.004(3) 0.012(3) -0.009(3)
C10 0.038(4) 0.033(4) 0.029(3) 0.000(3) 0.011(3) -0.010(3)
C11 0.038(4) 0.029(4) 0.031(3) -0.001(3) 0.008(3) -0.006(3)
C12 0.031(4) 0.036(4) 0.043(4) 0.004(3) 0.006(3) -0.003(3)
C13 0.031(4) 0.032(3) 0.037(4) 0.004(3) 0.005(3) 0.002(3)
C14 0.033(4) 0.029(3) 0.030(3) 0.004(3) 0.008(3) 0.003(3)
C15 0.034(4) 0.030(4) 0.029(3) 0.003(3) 0.003(3) 0.001(3)
C16 0.039(4) 0.031(3) 0.025(3) 0.005(3) 0.013(3) 0.000(3)
C17 0.043(4) 0.029(3) 0.072(9) 0.009(4) 0.019(6) 0.007(4)
C18 0.052(5) 0.026(4) 0.054(5) 0.004(3) 0.023(4) -0.012(3)
C19 0.039(4) 0.030(4) 0.030(3) 0.001(3) 0.009(3) -0.006(3)
C20 0.039(4) 0.031(3) 0.028(3) -0.001(3) 0.012(3) -0.005(3)
C21 0.028(4) 0.031(4) 0.045(4) 0.006(3) 0.007(3) -0.005(3)
C22 0.051(5) 0.042(4) 0.043(4) -0.005(4) -0.002(4) -0.007(4)
C23 0.047(5) 0.025(4) 0.084(6) 0.003(4) 0.010(5) 0.002(4)
C24 0.033(4) 0.052(5) 0.058(5) 0.019(4) 0.002(4) -0.003(4)
C25 0.056(5) 0.051(5) 0.049(5) 0.021(4) 0.015(4) 0.018(4)
C26 0.061(5) 0.048(5) 0.043(4) 0.007(4) 0.018(4) 0.013(4)
C27 0.038(4) 0.032(4) 0.031(3) 0.006(3) 0.007(3) -0.008(3)
C28 0.049(5) 0.050(5) 0.056(5) 0.000(4) 0.027(4) -0.007(4)
C29 0.045(5) 0.079(7) 0.082(7) 0.009(6) 0.035(5) -0.012(5)
C30 0.063(8) 0.073(8) 0.066(7) 0.019(6) 0.013(6) -0.040(7)
C31 0.073(7) 0.034(4) 0.054(5) -0.009(4) 0.021(5) -0.019(4)
C32 0.045(5) 0.033(4) 0.044(4) 0.002(3) 0.015(4) -0.010(4)
C33 0.029(4) 0.032(4) 0.044(4) 0.007(3) 0.014(3) 0.002(3)
C34 0.050(5) 0.043(4) 0.040(4) 0.006(3) 0.012(4) -0.003(4)
C35 0.050(5) 0.044(5) 0.055(5) 0.000(4) 0.019(4) 0.009(4)
C36 0.039(4) 0.039(4) 0.070(6) 0.009(4) 0.015(4) 0.007(4)
C37 0.090(7) 0.059(6) 0.045(5) 0.012(4) 0.025(5) 0.039(5)
C38 0.093(7) 0.050(5) 0.043(5) 0.009(4) 0.025(5) 0.040(5)
C39 0.035(4) 0.030(4) 0.037(4) 0.000(3) 0.004(3) -0.006(3)
C40 0.056(5) 0.045(5) 0.064(5) -0.019(4) 0.030(4) -0.015(4)
C41 0.052(6) 0.078(7) 0.101(8) -0.016(6) 0.038(6) -0.022(5)
C42 0.034(5) 0.052(5) 0.092(7) -0.006(5) 0.003(5) -0.017(4)
C43 0.069(6) 0.050(5) 0.054(5) -0.015(4) 0.009(5) -0.033(5)
C44 0.068(6) 0.060(6) 0.040(4) -0.008(4) 0.022(4) -0.023(5)
Cl 0.127(2) 0.0374(13) 0.0795(19) -0.0213(13) 0.0668(18) -0.0204(15)
O1 0.061(4) 0.053(3) 0.039(3) -0.005(3) 0.030(3) -0.011(3)
O2 0.057(4) 0.080(4) 0.029(3) 0.012(3) 0.018(3) 0.004(3)
C46 0.054(7) 0.031(4) 0.165(11) -0.013(6) -0.005(9) -0.012(6)
C47 0.076(6) 0.086(7) 0.094(7) -0.038(6) 0.061(6) -0.021(6)
C48 0.078(7) 0.168(13) 0.036(5) -0.029(7) -0.001(5) -0.012(8)

loop_
_atom_type_symbol
_atom_type_description
_atom_type_scat_dispersion_real
_atom_type_scat_dispersion_imag
_atom_type_scat_source
C C 0.0033 0.0016 'International Tables Vol C Tables 4.2.6.8 and 6.1.1.4'
H H 0.0000 0.0000 'International Tables Vol C Tables 4.2.6.8 and 6.1.1.4'
N N 0.0061 0.0033 'International Tables Vol C Tables 4.2.6.8 and 6.1.1.4'
O O 0.0106 0.0060 'International Tables Vol C Tables 4.2.6.8 and 6.1.1.4'
Cl Cl 0.1484 0.1585 'International Tables Vol C Tables 4.2.6.8 and 6.1.1.4'
Ho Ho -0.2175 4.6783 'International Tables Vol C Tables 4.2.6.8 and 6.1.1.4'

loop_
_geom_angle_atom_site_label_1
_geom_angle_atom_site_label_2
_geom_angle_atom_site_label_3
_geom_angle
_geom_angle_site_symmetry_1
_geom_angle_site_symmetry_3
_geom_angle_publ_flag
N1 Ho N2 77.8(2) . . ?
N1 Ho N3 123.46(18) . . ?
N2 Ho N3 75.0(2) . . ?
N1 Ho N4 75.74(18) . . ?
N2 Ho N4 119.19(18) . . ?
N3 Ho N4 76.07(17) . . ?
N1 Ho O2 148.41(18) . . ?
N2 Ho O2 133.5(2) . . ?
N3 Ho O2 77.38(18) . . ?
N4 Ho O2 88.74(19) . . ?
N1 Ho O1 81.35(18) . . ?
N2 Ho O1 149.2(2) . . ?
N3 Ho O1 135.78(17) . . ?
N4 Ho O1 76.30(17) . . ?
O2 Ho O1 68.17(19) . . ?
N1 Ho Cl 101.00(16) . . ?
N2 Ho Cl 83.78(17) . . ?
N3 Ho Cl 123.62(15) . . ?
N4 Ho Cl 154.60(13) . . ?
O2 Ho Cl 81.34(16) . . ?
O1 Ho Cl 78.31(13) . . ?
C4 N1 C1 106.0(5) . . ?
C4 N1 Ho 124.6(4) . . ?
C1 N1 Ho 124.9(4) . . ?
C9 N2 C6 106.9(6) . . ?
C9 N2 Ho 125.6(5) . . ?
C6 N2 Ho 123.6(5) . . ?
C11 N3 C14 105.8(5) . . ?
C11 N3 Ho 123.4(4) . . ?
C14 N3 Ho 123.1(4) . . ?
C16 N4 C19 106.5(5) . . ?
C16 N4 Ho 124.4(4) . . ?
C19 N4 Ho 123.6(4) . . ?
N1 C1 C20 124.1(6) . . ?
N1 C1 C2 109.8(6) . . ?
C20 C1 C2 125.5(6) . . ?
C3 C2 C1 107.3(6) . . ?
C2 C3 C4 107.3(6) . . ?
N1 C4 C5 125.5(6) . . ?
N1 C4 C3 109.7(6) . . ?
C5 C4 C3 124.5(6) . . ?
C4 C5 C6 126.5(6) . . ?
C4 C5 C21 117.7(6) . . ?
C6 C5 C21 115.6(6) . . ?
N2 C6 C5 126.5(6) . . ?
N2 C6 C7 107.7(6) . . ?
C5 C6 C7 125.6(6) . . ?
C8 C7 C6 109.2(6) . . ?
C7 C8 C9 106.4(6) . . ?
N2 C9 C10 125.9(6) . . ?
N2 C9 C8 109.8(6) . . ?
C10 C9 C8 124.2(6) . . ?
C9 C10 C11 124.9(6) . . ?
C9 C10 C27 118.1(6) . . ?
C11 C10 C27 117.0(6) . . ?
N3 C11 C10 124.6(6) . . ?
N3 C11 C12 109.3(6) . . ?
C10 C11 C12 126.0(6) . . ?
C13 C12 C11 107.3(6) . . ?
C12 C13 C14 107.5(6) . . ?
N3 C14 C15 125.1(6) . . ?
N3 C14 C13 109.8(6) . . ?
C15 C14 C13 125.0(6) . . ?
C14 C15 C16 125.6(6) . . ?
C14 C15 C33 118.2(6) . . ?
C16 C15 C33 116.2(6) . . ?
N4 C16 C15 125.9(6) . . ?
N4 C16 C17 110.4(7) . . ?
C15 C16 C17 123.6(7) . . ?
C18 C17 C16 106.5(7) . . ?
C17 C18 C19 108.5(6) . . ?
N4 C19 C20 126.7(6) . . ?
N4 C19 C18 108.1(6) . . ?
C20 C19 C18 125.2(6) . . ?
C19 C20 C1 125.2(6) . . ?
C19 C20 C39 118.5(6) . . ?
C1 C20 C39 116.3(6) . . ?
C22 C21 C26 119.5(7) . . ?
C22 C21 C5 121.7(7) . . ?
C26 C21 C5 118.8(6) . . ?
C21 C22 C23 120.5(8) . . ?
C24 C23 C22 119.4(8) . . ?
C25 C24 C23 120.8(8) . . ?
C24 C25 C26 119.8(8) . . ?
C21 C26 C25 120.0(8) . . ?
C28 C27 C32 117.8(7) . . ?
C28 C27 C10 122.8(7) . . ?
C32 C27 C10 119.4(7) . . ?
C27 C28 C29 120.3(8) . . ?
C30 C29 C28 119.5(9) . . ?
C29 C30 C31 120.8(9) . . ?
C32 C31 C30 119.0(9) . . ?
C31 C32 C27 122.6(8) . . ?
C38 C33 C34 118.0(7) . . ?
C38 C33 C15 120.5(7) . . ?
C34 C33 C15 121.4(6) . . ?
C35 C34 C33 120.5(7) . . ?
C34 C35 C36 121.4(8) . . ?
C37 C36 C35 118.9(7) . . ?
C36 C37 C38 120.1(8) . . ?
C33 C38 C37 121.1(7) . . ?
C40 C39 C44 118.2(7) . . ?
C40 C39 C20 120.4(6) . . ?
C44 C39 C20 121.5(7) . . ?
C39 C40 C41 120.8(8) . . ?
C42 C41 C40 120.2(9) . . ?
C43 C42 C41 120.0(8) . . ?
C42 C43 C44 120.8(8) . . ?
C39 C44 C43 120.0(8) . . ?
C47 O1 C45 114.6(7) . . ?
C47 O1 Ho 127.3(5) . . ?
C45 O1 Ho 107.8(5) . . ?
C48 O2 C46 104.2(7) . . ?
C48 O2 Ho 122.5(6) . . ?
C46 O2 Ho 120.0(5) . . ?
O1 C45 C46 119.6(9) . . ?
C45 C46 O2 94.3(10) . . ?

loop_
_geom_bond_atom_site_label_1
_geom_bond_atom_site_label_2
_geom_bond_distance
_geom_bond_site_symmetry_2
_geom_bond_publ_flag
Ho N1 2.335(5) . ?
Ho N2 2.358(6) . ?
Ho N3 2.359(6) . ?
Ho N4 2.376(6) . ?
Ho O2 2.459(5) . ?
Ho O1 2.473(5) . ?
Ho Cl 2.603(2) . ?
N1 C4 1.373(8) . ?
N1 C1 1.382(8) . ?
N2 C9 1.375(9) . ?
N2 C6 1.396(9) . ?
N3 C11 1.376(8) . ?
N3 C14 1.376(8) . ?
N4 C16 1.365(8) . ?
N4 C19 1.374(8) . ?
C1 C20 1.422(9) . ?
C1 C2 1.423(9) . ?
C2 C3 1.352(10) . ?
C3 C4 1.431(9) . ?
C4 C5 1.398(9) . ?
C5 C6 1.401(9) . ?
C5 C21 1.513(9) . ?
C6 C7 1.438(9) . ?
C7 C8 1.345(10) . ?
C8 C9 1.445(9) . ?
C9 C10 1.383(9) . ?
C10 C11 1.430(9) . ?
C10 C27 1.495(9) . ?
C11 C12 1.450(10) . ?
C12 C13 1.331(9) . ?
C13 C14 1.437(9) . ?
C14 C15 1.411(9) . ?
C15 C16 1.421(9) . ?
C15 C33 1.502(9) . ?
C16 C17 1.446(10) . ?
C17 C18 1.319(15) . ?
C18 C19 1.464(9) . ?
C19 C20 1.397(9) . ?
C20 C39 1.496(9) . ?
C21 C22 1.353(10) . ?
C21 C26 1.386(10) . ?
C22 C23 1.395(11) . ?
C23 C24 1.371(12) . ?
C24 C25 1.350(12) . ?
C25 C26 1.390(10) . ?
C27 C28 1.396(10) . ?
C27 C32 1.397(10) . ?
C28 C29 1.409(11) . ?
C29 C30 1.375(14) . ?
C30 C31 1.396(14) . ?
C31 C32 1.362(12) . ?
C33 C38 1.362(10) . ?
C33 C34 1.378(10) . ?
C34 C35 1.358(10) . ?
C35 C36 1.369(11) . ?
C36 C37 1.350(11) . ?
C37 C38 1.392(11) . ?
C39 C40 1.364(10) . ?
C39 C44 1.376(10) . ?
C40 C41 1.381(11) . ?
C41 C42 1.352(13) . ?
C42 C43 1.332(13) . ?
C43 C44 1.390(11) . ?
O1 C47 1.422(10) . ?
O1 C45 1.467(11) . ?
O2 C48 1.407(11) . ?
O2 C46 1.633(15) . ?
C45 C46 1.468(14) . ?

loop_
_geom_torsion_atom_site_label_1
_geom_torsion_atom_site_label_2
_geom_torsion_atom_site_label_3
_geom_torsion_atom_site_label_4
_geom_torsion
_geom_torsion_site_symmetry_1
_geom_torsion_site_symmetry_2
_geom_torsion_site_symmetry_3
_geom_torsion_site_symmetry_4
_geom_torsion_publ_flag
N2 Ho N1 C4 -39.1(5) . . . . ?
N3 Ho N1 C4 -101.6(5) . . . . ?
N4 Ho N1 C4 -163.9(5) . . . . ?
O2 Ho N1 C4 133.3(5) . . . . ?
O1 Ho N1 C4 118.1(5) . . . . ?
Cl Ho N1 C4 41.9(5) . . . . ?
N2 Ho N1 C1 168.1(5) . . . . ?
N3 Ho N1 C1 105.6(5) . . . . ?
N4 Ho N1 C1 43.4(5) . . . . ?
O2 Ho N1 C1 -19.4(7) . . . . ?
O1 Ho N1 C1 -34.6(5) . . . . ?
Cl Ho N1 C1 -110.8(5) . . . . ?
N1 Ho N2 C9 -169.8(6) . . . . ?
N3 Ho N2 C9 -39.8(5) . . . . ?
N4 Ho N2 C9 -104.0(6) . . . . ?
O2 Ho N2 C9 15.6(7) . . . . ?
O1 Ho N2 C9 141.9(5) . . . . ?
Cl Ho N2 C9 87.5(5) . . . . ?
N1 Ho N2 C6 35.4(5) . . . . ?
N3 Ho N2 C6 165.4(6) . . . . ?
N4 Ho N2 C6 101.2(5) . . . . ?
O2 Ho N2 C6 -139.1(5) . . . . ?
O1 Ho N2 C6 -12.9(8) . . . . ?
Cl Ho N2 C6 -67.3(5) . . . . ?
N1 Ho N3 C11 108.8(5) . . . . ?
N2 Ho N3 C11 44.9(5) . . . . ?
N4 Ho N3 C11 170.9(5) . . . . ?
O2 Ho N3 C11 -97.3(5) . . . . ?
O1 Ho N3 C11 -136.3(5) . . . . ?
Cl Ho N3 C11 -26.8(5) . . . . ?
N1 Ho N3 C14 -106.1(5) . . . . ?
N2 Ho N3 C14 -170.0(5) . . . . ?
N4 Ho N3 C14 -44.0(5) . . . . ?
O2 Ho N3 C14 47.8(5) . . . . ?
O1 Ho N3 C14 8.7(6) . . . . ?
Cl Ho N3 C14 118.3(5) . . . . ?
N1 Ho N4 C16 169.9(5) . . . . ?
N2 Ho N4 C16 103.0(5) . . . . ?
N3 Ho N4 C16 39.4(5) . . . . ?
O2 Ho N4 C16 -37.9(5) . . . . ?
O1 Ho N4 C16 -105.8(5) . . . . ?
Cl Ho N4 C16 -104.5(5) . . . . ?
N1 Ho N4 C19 -40.1(5) . . . . ?
N2 Ho N4 C19 -107.0(5) . . . . ?
N3 Ho N4 C19 -170.6(5) . . . . ?
O2 Ho N4 C19 112.1(5) . . . . ?
O1 Ho N4 C19 44.3(5) . . . . ?
Cl Ho N4 C19 45.5(6) . . . . ?
C4 N1 C1 C20 170.2(6) . . . . ?
Ho N1 C1 C20 -32.9(8) . . . . ?
C4 N1 C1 C2 -1.9(7) . . . . ?
Ho N1 C1 C2 155.0(5) . . . . ?
N1 C1 C2 C3 1.2(8) . . . . ?
C20 C1 C2 C3 -170.7(6) . . . . ?
C1 C2 C3 C4 -0.1(8) . . . . ?
C1 N1 C4 C5 -171.5(6) . . . . ?
Ho N1 C4 C5 31.6(9) . . . . ?
C1 N1 C4 C3 1.8(7) . . . . ?
Ho N1 C4 C3 -155.1(4) . . . . ?
C2 C3 C4 N1 -1.1(8) . . . . ?
C2 C3 C4 C5 172.3(6) . . . . ?
N1 C4 C5 C6 -0.7(11) . . . . ?
C3 C4 C5 C6 -173.0(7) . . . . ?
N1 C4 C5 C21 173.8(6) . . . . ?
C3 C4 C5 C21 1.5(10) . . . . ?
C9 N2 C6 C5 176.6(7) . . . . ?
Ho N2 C6 C5 -24.6(9) . . . . ?
C9 N2 C6 C7 1.6(8) . . . . ?
Ho N2 C6 C7 160.4(5) . . . . ?
C4 C5 C6 N2 -2.6(11) . . . . ?
C21 C5 C6 N2 -177.2(6) . . . . ?
C4 C5 C6 C7 171.5(7) . . . . ?
C21 C5 C6 C7 -3.2(10) . . . . ?
N2 C6 C7 C8 -1.5(9) . . . . ?
C5 C6 C7 C8 -176.6(7) . . . . ?
C6 C7 C8 C9 0.8(8) . . . . ?
C6 N2 C9 C10 -177.3(7) . . . . ?
Ho N2 C9 C10 24.5(10) . . . . ?
C6 N2 C9 C8 -1.2(8) . . . . ?
Ho N2 C9 C8 -159.4(4) . . . . ?
C7 C8 C9 N2 0.2(8) . . . . ?
C7 C8 C9 C10 176.4(7) . . . . ?
N2 C9 C10 C11 8.0(11) . . . . ?
C8 C9 C10 C11 -167.6(7) . . . . ?
N2 C9 C10 C27 -174.8(6) . . . . ?
C8 C9 C10 C27 9.6(10) . . . . ?
C14 N3 C11 C10 173.4(6) . . . . ?
Ho N3 C11 C10 -36.5(8) . . . . ?
C14 N3 C11 C12 -4.0(7) . . . . ?
Ho N3 C11 C12 146.1(5) . . . . ?
C9 C10 C11 N3 -1.2(11) . . . . ?
C27 C10 C11 N3 -178.5(6) . . . . ?
C9 C10 C11 C12 175.7(7) . . . . ?
C27 C10 C11 C12 -1.6(10) . . . . ?
N3 C11 C12 C13 2.9(8) . . . . ?
C10 C11 C12 C13 -174.4(7) . . . . ?
C11 C12 C13 C14 -0.6(8) . . . . ?
C11 N3 C14 C15 -173.4(6) . . . . ?
Ho N3 C14 C15 36.4(9) . . . . ?
C11 N3 C14 C13 3.6(7) . . . . ?
Ho N3 C14 C13 -146.6(5) . . . . ?
C12 C13 C14 N3 -1.9(8) . . . . ?
C12 C13 C14 C15 175.1(7) . . . . ?
N3 C14 C15 C16 -1.2(11) . . . . ?
C13 C14 C15 C16 -177.7(7) . . . . ?
N3 C14 C15 C33 176.9(6) . . . . ?
C13 C14 C15 C33 0.3(10) . . . . ?
C19 N4 C16 C15 179.8(6) . . . . ?
Ho N4 C16 C15 -26.0(9) . . . . ?
C19 N4 C16 C17 0.8(8) . . . . ?
Ho N4 C16 C17 155.1(5) . . . . ?
C14 C15 C16 N4 -4.5(11) . . . . ?
C33 C15 C16 N4 177.4(6) . . . . ?
C14 C15 C16 C17 174.3(7) . . . . ?
C33 C15 C16 C17 -3.8(10) . . . . ?
N4 C16 C17 C18 -1.8(9) . . . . ?
C15 C16 C17 C18 179.2(7) . . . . ?
C16 C17 C18 C19 2.0(9) . . . . ?
C16 N4 C19 C20 -178.5(6) . . . . ?
Ho N4 C19 C20 27.0(9) . . . . ?
C16 N4 C19 C18 0.4(7) . . . . ?
Ho N4 C19 C18 -154.2(4) . . . . ?
C17 C18 C19 N4 -1.5(9) . . . . ?
C17 C18 C19 C20 177.3(7) . . . . ?
N4 C19 C20 C1 5.8(11) . . . . ?
C18 C19 C20 C1 -172.9(7) . . . . ?
N4 C19 C20 C39 -174.8(6) . . . . ?
C18 C19 C20 C39 6.6(10) . . . . ?
N1 C1 C20 C19 -3.2(10) . . . . ?
C2 C1 C20 C19 167.6(7) . . . . ?
N1 C1 C20 C39 177.3(6) . . . . ?
C2 C1 C20 C39 -11.9(10) . . . . ?
C4 C5 C21 C22 102.0(8) . . . . ?
C6 C5 C21 C22 -82.9(9) . . . . ?
C4 C5 C21 C26 -78.0(9) . . . . ?
C6 C5 C21 C26 97.1(8) . . . . ?
C26 C21 C22 C23 -0.7(12) . . . . ?
C5 C21 C22 C23 179.3(7) . . . . ?
C21 C22 C23 C24 1.5(13) . . . . ?
C22 C23 C24 C25 -1.6(13) . . . . ?
C23 C24 C25 C26 0.9(13) . . . . ?
C22 C21 C26 C25 -0.1(12) . . . . ?
C5 C21 C26 C25 180.0(7) . . . . ?
C24 C25 C26 C21 -0.1(13) . . . . ?
C9 C10 C27 C28 -122.0(8) . . . . ?
C11 C10 C27 C28 55.4(9) . . . . ?
C9 C10 C27 C32 58.2(9) . . . . ?
C11 C10 C27 C32 -124.4(7) . . . . ?
C32 C27 C28 C29 1.3(11) . . . . ?
C10 C27 C28 C29 -178.5(7) . . . . ?
C27 C28 C29 C30 -0.5(13) . . . . ?
C28 C29 C30 C31 -0.3(16) . . . . ?
C29 C30 C31 C32 0.2(16) . . . . ?
C30 C31 C32 C27 0.8(14) . . . . ?
C28 C27 C32 C31 -1.5(12) . . . . ?
C10 C27 C32 C31 178.3(7) . . . . ?
C14 C15 C33 C38 84.1(9) . . . . ?
C16 C15 C33 C38 -97.6(9) . . . . ?
C14 C15 C33 C34 -96.2(8) . . . . ?
C16 C15 C33 C34 82.1(9) . . . . ?
C38 C33 C34 C35 0.5(12) . . . . ?
C15 C33 C34 C35 -179.3(7) . . . . ?
C33 C34 C35 C36 1.9(12) . . . . ?
C34 C35 C36 C37 -2.4(13) . . . . ?
C35 C36 C37 C38 0.6(14) . . . . ?
C34 C33 C38 C37 -2.2(14) . . . . ?
C15 C33 C38 C37 177.5(8) . . . . ?
C36 C37 C38 C33 1.7(16) . . . . ?
C19 C20 C39 C40 112.6(8) . . . . ?
C1 C20 C39 C40 -67.9(9) . . . . ?
C19 C20 C39 C44 -68.6(9) . . . . ?
C1 C20 C39 C44 111.0(8) . . . . ?
C44 C39 C40 C41 1.2(13) . . . . ?
C20 C39 C40 C41 -179.9(8) . . . . ?
C39 C40 C41 C42 0.6(15) . . . . ?
C40 C41 C42 C43 -1.5(16) . . . . ?
C41 C42 C43 C44 0.7(15) . . . . ?
C40 C39 C44 C43 -2.0(12) . . . . ?
C20 C39 C44 C43 179.1(7) . . . . ?
C42 C43 C44 C39 1.1(14) . . . . ?
N1 Ho O1 C47 -65.7(7) . . . . ?
N2 Ho O1 C47 -18.2(8) . . . . ?
N3 Ho O1 C47 164.2(6) . . . . ?
N4 Ho O1 C47 -143.0(7) . . . . ?
O2 Ho O1 C47 122.7(7) . . . . ?
Cl Ho O1 C47 37.5(6) . . . . ?
N1 Ho O1 C45 151.8(5) . . . . ?
N2 Ho O1 C45 -160.7(5) . . . . ?
N3 Ho O1 C45 21.7(6) . . . . ?
N4 Ho O1 C45 74.4(5) . . . . ?
O2 Ho O1 C45 -19.8(5) . . . . ?
Cl Ho O1 C45 -105.0(5) . . . . ?
N1 Ho O2 C48 -161.1(7) . . . . ?
N2 Ho O2 C48 8.7(8) . . . . ?
N3 Ho O2 C48 63.3(7) . . . . ?
N4 Ho O2 C48 139.3(7) . . . . ?
O1 Ho O2 C48 -145.0(7) . . . . ?
Cl Ho O2 C48 -64.2(7) . . . . ?
N1 Ho O2 C46 -26.5(8) . . . . ?
N2 Ho O2 C46 143.3(5) . . . . ?
N3 Ho O2 C46 -162.1(6) . . . . ?
N4 Ho O2 C46 -86.1(6) . . . . ?
O1 Ho O2 C46 -10.3(5) . . . . ?
Cl Ho O2 C46 70.5(6) . . . . ?
C47 O1 C45 C46 -89.1(11) . . . . ?
Ho O1 C45 C46 58.8(10) . . . . ?
O1 C45 C46 O2 -61.3(10) . . . . ?
C48 O2 C46 C45 177.9(8) . . . . ?
Ho O2 C46 C45 36.1(8) . . . . ?
